data_2006672
loop_
_publ_author_name
'Gauthier, Ted J.'
'Yokum, T. Scott'
'Morales, Guillermo A.'
'McLaughlin, Mark L.'
'Liu, Yen-Hsiang'
'Fronczek, Frank R.'

_publ_section_title
;
 Two Cyclohexanespiro-5'-hydantoin Monohydrates
;
_journal_issue 11
_journal_name_full 'Acta Crystallographica Section C'
_journal_page_first 1659
_journal_page_last 1661
_journal_paper_doi 10.1107/S0108270197007488
_journal_volume 53
_journal_year 1997
_chemical_formula_moiety 'C16 H17 N3 O2 , H2 O'
_chemical_formula_sum 'C16 H19 N3 O3'
_chemical_formula_weight 301.35
_chemical_name_systematic
;
2-(3-Indolyl)cyclohexanespiro-5'-hydantoin
;
_space_group_IT_number 14
_symmetry_cell_setting monoclinic
_symmetry_space_group_name_Hall '-P 2ybc'
_symmetry_space_group_name_H-M 'P 1 21/c 1'
_atom_type_scat_source IntTabIV
_cell_angle_alpha 90
_cell_angle_beta 94.731(8)
_cell_angle_gamma 90
_cell_formula_units_Z 4
_cell_length_a 11.9910(10)
_cell_length_b 8.3535(7)
_cell_length_c 15.1590(10)
_cell_measurement_reflns_used 25
_cell_measurement_temperature 296
_cell_measurement_theta_max 17
_cell_measurement_theta_min 6
_cell_volume 1513.3(2)
_computing_cell_refinement CAD4_Software
_computing_data_collection CAD4_Software_(Enraf-Nonius,_1977)
_computing_data_reduction PROCESS_MolEN_(Fair,_1990)
_computing_molecular_graphics ORTEPII_(Johnson,_1976)
_computing_publication_material CIF_IN_MolEN
_computing_structure_refinement LSFM_MolEN
_computing_structure_solution direct_methods_MULTAN_(Main_et_al.,_1980)
_diffrn_measurement_device Enraf_Nonius_CAD4
_diffrn_measurement_method \w/2\q
_diffrn_radiation_type CuK\a
_diffrn_radiation_wavelength 1.54184
_diffrn_reflns_av_R_equivalents 0.032
_diffrn_reflns_limit_h_max 15
_diffrn_reflns_limit_h_min 0
_diffrn_reflns_limit_k_max 10
_diffrn_reflns_limit_k_min 0
_diffrn_reflns_limit_l_max 17
_diffrn_reflns_limit_l_min -18
_diffrn_reflns_number 3469
_diffrn_reflns_theta_max 75.0
_diffrn_standards_decay_% 0.3
_diffrn_standards_interval_time 120
_diffrn_standards_number 3
_exptl_absorpt_coefficient_mu 0.72
_exptl_absorpt_correction_type none
_exptl_crystal_colour colorless
_exptl_crystal_density_diffrn 1.323
_exptl_crystal_density_meas ?
_exptl_crystal_description prism
_exptl_crystal_F_000 640
_exptl_crystal_size_max 0.20
_exptl_crystal_size_mid 0.14
_exptl_crystal_size_min 0.13
_refine_diff_density_max 0.20
_refine_diff_density_min -0.11
_refine_ls_extinction_coef 2.3(1)\\times10^-6^
_refine_ls_extinction_method isotropic_(Zachariasen,_1963)
_refine_ls_goodness_of_fit_obs 1.533
_refine_ls_hydrogen_treatment refall
_refine_ls_number_parameters 276
_refine_ls_number_reflns 2560
_refine_ls_R_factor_obs .054
_refine_ls_shift/esd_max 0.049
_refine_ls_structure_factor_coef Fsqd
_refine_ls_weighting_details 'w = 4Fo^2^/ (\s^2^(Fo^2^) + 0.0004 Fo^4^)'
_refine_ls_weighting_scheme calc
_refine_ls_wR_factor_obs .088
_reflns_number_observed 2560
_reflns_number_total 3113
_reflns_observed_criterion >1.0\s(I)
_cod_data_source_file fg1332.cif
_cod_data_source_block 2
_cod_depositor_comments
;
The following automatic conversions were performed:

'_exptl_crystal_density_meas' value 'not measured' was changed to '?'
- the value is perceived as not measured.

Automatic conversion script
Id: cif_fix_values 3008 2015-01-20 13:52:24Z robertas 

The following automatic conversions were performed:

'_refine_ls_weighting_scheme' value '4Fo^2^/ (\s^2^(Fo^2^) + 0.0004
Fo^4^)' was changed to 'calc'. New tag '_refine_ls_weighting_details'
was created. The value of the new tag was set to 'w = 4Fo^2^/
(\s^2^(Fo^2^) + 0.0004 Fo^4^)'.

Automatic conversion script
Id: cif_fix_values 3143 2015-03-26 13:38:13Z robertas 
;
_cod_original_cell_volume 1513.3(4)
_cod_original_sg_symbol_H-M 'P 21/c'
_cod_database_code 2006672

loop_
_symmetry_equiv_pos_as_xyz
'x, y, z'
'-x, y+1/2, -z+1/2'
'-x, -y, -z'
'x, -y+1/2, z-1/2'

loop_
_atom_site_aniso_label
_atom_site_aniso_U_11
_atom_site_aniso_U_22
_atom_site_aniso_U_33
_atom_site_aniso_U_12
_atom_site_aniso_U_13
_atom_site_aniso_U_23
O1 .0309(5) .0360(6) .0656(8) -.0034(5) .0124(5) .0035(6)
O2 .0446(6) .0320(6) .0702(8) -.0083(6) .0038(6) -.0106(6)
N1' .0306(6) .0230(6) .0444(7) -.0002(6) .0075(6) -.0008(6)
N1 .0375(7) .0640(10) .0440(8) .0033(8) -.0058(7) .0022(8)
N3' .0329(6) .0281(7) .0501(8) .0028(6) .0096(6) -.0033(7)
C2 .0294(7) .0334(8) .0363(8) -.0011(7) .0047(6) .0043(7)
C2' .0318(7) .0281(8) .0387(8) .0008(7) .0058(7) .0041(7)
C3 .0431(9) .0470(10) .0418(9) .0129(8) .0105(8) .0015(9)
C4 .0435(9) .0560(10) .0510(10) .0183(9) .0111(8) .0040(10)
C4' .0324(8) .0303(8) .0393(8) -.0008(7) .0024(7) -.0013(7)
C5 .0411(9) .0440(10) .0455(9) .0135(8) .0030(8) .0071(9)
C5' .0283(7) .0254(7) .0358(8) -.0017(6) .0038(6) .0010(7)
C6 .0355(8) .0372(9) .0367(8) .0020(8) .0030(7) .0043(8)
C7 .0324(7) .0376(9) .0338(8) .0019(7) .0043(6) .0027(7)
C8 .0402(9) .0520(10) .0440(10) -.0045(9) .0016(8) .0060(9)
C9 .0468(9) .0460(10) .0329(8) .0110(9) .0021(7) -.0030(8)
C10 .0392(8) .0349(8) .0300(8) .0064(7) .0054(6) -.0018(7)
C11 .0489(9) .0381(9) .0397(9) .0018(9) .0040(8) -.0011(8)
C12 .0780(10) .0370(10) .0490(10) -.0060(10) .0090(10) -.0005(9)
C13 .099(2) .0370(10) .0440(10) .0140(10) .0060(10) .0051(9)
C14 .0710(10) .0510(10) .0370(10) .0230(10) -.0026(9) .0028(9)
O1W .0518(7) .0429(7) .0673(8) .0014(7) .0085(7) .0037(7)

loop_
_atom_site_label
_atom_site_fract_x
_atom_site_fract_y
_atom_site_fract_z
_atom_site_U_iso_or_equiv
_atom_site_thermal_displace_type
_atom_site_calc_flag
O1 .49091(9) .09330(10) .72827(9) .0437(3) Uani ?
O2 .78050(10) .4490(2) .74643(9) .0490(4) Uani ?
N1' .67410(10) .0689(2) .69646(9) .0324(3) Uani ?
N1 .58290(10) .3410(2) .45710(10) .0490(4) Uani ?
N3' .61970(10) .2991(2) .74850(10) .0367(4) Uani ?
C2 .81940(10) .1943(2) .60950(10) .0329(4) Uani ?
C2' .58580(10) .1454(2) .72450(10) .0327(4) Uani ?
C3 .86490(10) .0374(2) .57600(10) .0437(5) Uani ?
C4 .9552(2) -.0327(2) .64030(10) .0496(5) Uani ?
C4' .72980(10) .3247(2) .73520(10) .0341(4) Uani ?
C5 .91390(10) -.0560(2) .73190(10) .0437(5) Uani ?
C5' .77480(10) .1674(2) .70140(10) .0298(4) Uani ?
C6 .86670(10) .0980(2) .76660(10) .0364(4) Uani ?
C7 .73620(10) .2765(2) .54550(10) .0345(4) Uani ?
C8 .63230(10) .2275(2) .51310(10) .0457(5) Uani ?
C9 .65540(10) .4671(2) .45140(10) .0421(5) Uani ?
C10 .75270(10) .4301(2) .50630(10) .0346(4) Uani ?
C11 .8417(2) .5383(2) .51070(10) .0422(5) Uani ?
C12 .8319(2) .6772(2) .46160(10) .0544(6) Uani ?
C13 .7335(2) .7121(2) .40950(10) .0601(6) Uani ?
C14 .6448(2) .6095(2) .40410(10) .0533(5) Uani ?
O1W .35670(10) .2282(2) .85650(9) .0538(4) Uani ?
H1N .515(2) .326(3) .4310(10) .083(7) Uiso ?
H1N' .6720(10) -.033(2) .6810(10) .056(6) Uiso ?
H1W .304(2) .180(3) .871(2) .120(10) Uiso ?
H2 .8870(10) .269(2) .6220(10) .031(4) Uiso ?
H2W .376(2) .170(4) .810(2) .190(10) Uiso ?
H3a .8020(10) -.036(2) .5650(10) .056(6) Uiso ?
H3b .8970(10) .062(2) .5160(10) .062(6) Uiso ?
H3N' .5720(10) .377(2) .7640(10) .071(7) Uiso ?
H4a 1.0220(10) .038(2) .6450(10) .057(6) Uiso ?
H4b .9810(10) -.132(2) .6190(10) .069(6) Uiso ?
H5a .8520(10) -.142(2) .7280(10) .049(5) Uiso ?
H5b .9790(10) -.094(2) .7710(10) .058(6) Uiso ?
H6a .8390(10) .079(2) .8240(10) .037(5) Uiso ?
H6b .9270(10) .178(2) .7730(10) .042(5) Uiso ?
H8 .5940(10) .132(2) .5220(10) .053(6) Uiso ?
H11 .9060(10) .515(2) .5480(10) .043(5) Uiso ?
H12 .893(2) .751(3) .4670(10) .075(7) Uiso ?
H13 .729(2) .817(2) .3780(10) .082(7) Uiso ?
H14 .578(2) .636(2) .3700(10) .070(6) Uiso ?

loop_
_geom_angle_atom_site_label_1
_geom_angle_atom_site_label_2
_geom_angle_atom_site_label_3
_geom_angle
_geom_angle_publ_flag
H1W O1W H2W 101(2) no
C2' N1' C5' 112.90(10) yes
C2' N1' H1N' 122.0(10) no
C5' N1' H1N' 124.0(10) no
C8 N1 C9 109.00(10) yes
C8 N1 H1N 120.0(10) no
C9 N1 H1N 130.0(10) no
C2' N3' C4' 111.80(10) yes
C2' N3' H3N' 123.0(10) no
C4' N3' H3N' 124.0(10) no
C3 C2 C5' 109.60(10) no
C3 C2 C7 114.50(10) no
C3 C2 H2 106.5(9) no
C5' C2 C7 112.80(10) no
C5' C2 H2 104.4(9) no
C7 C2 H2 108.3(8) no
O1 C2' N1' 127.5(2) no
O1 C2' N3' 124.80(10) no
N1' C2' N3' 107.70(10) no
C2 C3 C4 112.00(10) no
C2 C3 H3a 107.0(10) no
C2 C3 H3b 106.0(10) no
C4 C3 H3a 111.0(10) no
C4 C3 H3b 110.3(9) no
H3a C3 H3b 108.0(10) no
C3 C4 C5 111.6(2) no
C3 C4 H4a 110.0(10) no
C3 C4 H4b 110.0(10) no
C5 C4 H4a 109.0(10) no
C5 C4 H4b 110.0(10) no
H4a C4 H4b 105.0(10) no
O2 C4' N3' 126.4(2) yes
O2 C4' C5' 126.80(10) yes
N3' C4' C5' 106.70(10) yes
C4 C5 C6 111.5(2) no
C4 C5 H5a 109.0(10) no
C4 C5 H5b 106.0(10) no
C6 C5 H5a 109.0(10) no
C6 C5 H5b 110.0(10) no
H5a C5 H5b 110.0(10) no
N1' C5' C2 112.40(10) no
N1' C5' C4' 100.90(10) yes
N1' C5' C6 111.60(10) no
C2 C5' C4' 109.60(10) no
C2 C5' C6 110.60(10) no
C4' C5' C6 111.40(10) no
C5 C6 C5' 111.40(10) no
C5 C6 H6a 109.0(10) no
C5 C6 H6b 108.4(9) no
C5' C6 H6a 111.2(9) no
C5' C6 H6b 107.3(9) no
H6a C6 H6b 108.0(10) no
C2 C7 C8 129.4(2) no
C2 C7 C10 124.80(10) no
C8 C7 C10 105.90(10) no
N1 C8 C7 110.4(2) no
N1 C8 H8 118.0(10) no
C7 C8 H8 130.0(10) no
N1 C9 C10 107.0(2) no
N1 C9 C14 131.1(2) no
C10 C9 C14 121.9(2) no
C7 C10 C9 107.70(10) no
C7 C10 C11 133.7(2) no
C9 C10 C11 118.6(2) no
C10 C11 C12 119.3(2) no
C10 C11 H11 118.0(10) no
C12 C11 H11 121.0(10) no
C11 C12 C13 120.8(2) no
C11 C12 H12 118.0(10) no
C13 C12 H12 121.0(10) no
C12 C13 C14 121.5(2) no
C12 C13 H13 117.0(10) no
C14 C13 H13 121.0(10) no
C9 C14 C13 118.0(2) no
C9 C14 H14 121.0(10) no
C13 C14 H14 120.0(10) no

loop_
_geom_bond_atom_site_label_1
_geom_bond_atom_site_label_2
_geom_bond_distance
_geom_bond_publ_flag
O1 C2' 1.224(2) yes
O1W H1W .80(2) no
O1W H2W .90(3) no
O2 C4' 1.208(2) yes
N1' C2' 1.336(2) yes
N1' C5' 1.458(2) yes
N1' H1N' .88(2) no
N1 C8 1.374(2) yes
N1 C9 1.372(2) yes
N1 H1N .88(2) no
N3' C2' 1.386(2) yes
N3' C4' 1.368(2) yes
N3' H3N' .91(2) no
C2 C3 1.523(3) no
C2 C5' 1.549(2) no
C2 C7 1.500(2) no
C2 H2 1.030(10) no
C3 C4 1.514(3) no
C3 H3a .98(2) no
C3 H3b 1.03(2) no
C4 C5 1.524(3) no
C4 H4a 1.00(2) no
C4 H4b .95(2) no
C4' C5' 1.525(2) yes
C5 C6 1.518(3) no
C5 H5a 1.03(2) no
C5 H5b .99(2) no
C5' C6 1.532(2) no
C6 H6a .98(2) no
C6 H6b .99(2) no
C7 C8 1.363(2) no
C7 C10 1.434(2) no
C8 H8 .94(2) no
C9 C10 1.410(2) no
C9 C14 1.390(3) no
C10 C11 1.396(2) no
C11 C12 1.378(3) no
C11 H11 .93(2) no
C12 C13 1.396(3) no
C12 H12 .95(2) no
C13 C14 1.363(3) no
C13 H13 1.00(2) no
C14 H14 .95(2) no

loop_
_geom_hbond_atom_site_label_D
_geom_hbond_atom_site_label_H
_geom_hbond_atom_site_label_A
_geom_hbond_site_symmetry_A
_geom_hbond_distance_DH
_geom_hbond_distance_HA
_geom_hbond_distance_DA
_geom_hbond_angle_DHA
_geom_hbond_publ_flag
N1 H1N O1W 4_555 0.88(2) 2.17(2) 3.056(2) 174(2) yes
N1' H1N' O1W 2_646 0.88(2) 2.10(2) 2.972(2) 172(2) yes
N3' H3N' O1 2_656 0.91(2) 1.97(2) 2.828(2) 157(2) yes
O1W H2W O1 . 0.90(3) 2.04(3) 2.856(2) 151(3) yes
O1W H1W O2 2_646 0.80(3) 2.76(3) 3.187(2) 115(2) yes
